data_4071341
loop_
_publ_author_name
'Hayashi, Akito'
'Yoshitomi, Takahiko'
'Umeda, Kazutoshi'
'Okazaki, Masaaki'
'Ozawa, Fumiyuki'

_publ_section_title
;
 Synthesis and Reactions of Diphosphinidenecyclobutene Ruthenium Complexes
 Relevant to Catalytic Hydrosilylation of Terminal Alkynes
;
_journal_issue 10
_journal_name_full Organometallics
_journal_page_first 2321
_journal_paper_doi 10.1021/om800119f
_journal_volume 27
_journal_year 2008
_chemical_formula_moiety 'C56 H76 Cl4 O4 P2 Ru'
_chemical_formula_sum 'C56 H76 Cl4 O4 P2 Ru'
_chemical_formula_weight 1117.98
_chemical_melting_point 528
_chemical_name_common 'complex 8a'
_space_group_IT_number 2
_symmetry_cell_setting triclinic
_symmetry_Int_Tables_number 2
_symmetry_space_group_name_Hall '-P 1'
_symmetry_space_group_name_H-M 'P -1'
_atom_sites_solution_hydrogens geom
_atom_sites_solution_primary direct
_atom_sites_solution_secondary difmap
_audit_creation_method SHELXL-97
_cell_angle_alpha 81.08(11)
_cell_angle_beta 64.64(9)
_cell_angle_gamma 71.75(10)
_cell_formula_units_Z 2
_cell_length_a 14.556(15)
_cell_length_b 14.86(2)
_cell_length_c 15.45(2)
_cell_measurement_temperature 173(2)
_cell_measurement_theta_max 27.48
_cell_measurement_theta_min 3.15
_cell_volume 2867(7)
_computing_structure_refinement 'SHELXL-97 (Sheldrick, 1997)'
_computing_structure_solution 'SHELXS-97 (Sheldrick, 1990)'
_diffrn_ambient_temperature 173(2)
_diffrn_measured_fraction_theta_full 0.931
_diffrn_measured_fraction_theta_max 0.931
_diffrn_measurement_device_type RigakuMercuryCCD
_diffrn_measurement_method \w
_diffrn_radiation_monochromator graphite
_diffrn_radiation_probe x-ray
_diffrn_radiation_type MoK\a
_diffrn_radiation_wavelength 0.71070
_diffrn_reflns_av_R_equivalents 0.0593
_diffrn_reflns_av_sigmaI/netI 0.0825
_diffrn_reflns_limit_h_max 18
_diffrn_reflns_limit_h_min -12
_diffrn_reflns_limit_k_max 19
_diffrn_reflns_limit_k_min -19
_diffrn_reflns_limit_l_max 20
_diffrn_reflns_limit_l_min -14
_diffrn_reflns_number 22289
_diffrn_reflns_theta_full 27.48
_diffrn_reflns_theta_max 27.48
_diffrn_reflns_theta_min 3.15
_diffrn_source 'fine-focus sealed tube'
_exptl_absorpt_coefficient_mu 0.557
_exptl_absorpt_correction_T_max 0.9727
_exptl_absorpt_correction_T_min 0.9464
_exptl_absorpt_correction_type numerical
_exptl_absorpt_process_details '(Higashi, 1999)'
_exptl_crystal_colour red
_exptl_crystal_density_diffrn 1.294
_exptl_crystal_density_method 'not measured'
_exptl_crystal_description block
_exptl_crystal_F_000 1172
_exptl_crystal_size_max 0.10
_exptl_crystal_size_mid 0.06
_exptl_crystal_size_min 0.05
_refine_diff_density_max 2.167
_refine_diff_density_min -1.637
_refine_diff_density_rms 0.195
_refine_ls_extinction_method none
_refine_ls_goodness_of_fit_ref 1.119
_refine_ls_hydrogen_treatment constr
_refine_ls_matrix_type full
_refine_ls_number_parameters 624
_refine_ls_number_reflns 12235
_refine_ls_number_restraints 0
_refine_ls_restrained_S_all 1.119
_refine_ls_R_factor_all 0.1178
_refine_ls_R_factor_gt 0.0797
_refine_ls_shift/su_max 0.015
_refine_ls_shift/su_mean 0.001
_refine_ls_structure_factor_coef Fsqd
_refine_ls_weighting_details 'calc w=1/[\s^2^(Fo^2^)+(0.2000P)^2^+0.0000P] where P=(Fo^2^+2Fc^2^)/3'
_refine_ls_weighting_scheme calc
_refine_ls_wR_factor_gt 0.2292
_refine_ls_wR_factor_ref 0.3074
_reflns_number_gt 8335
_reflns_number_total 12235
_reflns_threshold_expression >2sigma(I)
_cod_data_source_file om800119f-file003.cif
_cod_data_source_block ruoh2
_cod_original_cell_volume 2869(6)
_cod_database_code 4071341

loop_
_symmetry_equiv_pos_as_xyz
'x, y, z'
'-x, -y, -z'

loop_
_atom_site_label
_atom_site_type_symbol
_atom_site_fract_x
_atom_site_fract_y
_atom_site_fract_z
_atom_site_U_iso_or_equiv
_atom_site_adp_type
_atom_site_occupancy
_atom_site_symmetry_multiplicity
_atom_site_calc_flag
_atom_site_refinement_flags
P1 P 0.35808(12) 0.34201(11) 0.38959(11) 0.0230(3) Uani 1 1 d .
P2 P 0.23378(11) 0.27150(11) 0.59548(11) 0.0229(3) Uani 1 1 d .
Cl1 Cl 0.13944(11) 0.41947(11) 0.33998(10) 0.0276(3) Uani 1 1 d .
Cl2 Cl -0.00156(10) 0.32968(10) 0.55818(10) 0.0264(3) Uani 1 1 d .
C1 C 0.2138(5) 0.2207(4) 0.4251(4) 0.0262(12) Uani 1 1 d .
O1 O 0.2259(4) 0.1501(4) 0.3976(4) 0.0471(13) Uani 1 1 d .
O2 O 0.1178(3) 0.4823(3) 0.5266(3) 0.0303(9) Uani 1 1 d .
C2 C 0.4242(5) 0.2893(4) 0.4581(4) 0.0267(12) Uani 1 1 d .
C3 C 0.5224(5) 0.2526(5) 0.4775(5) 0.0292(13) Uani 1 1 d .
C4 C 0.4638(5) 0.2217(4) 0.5692(5) 0.0278(13) Uani 1 1 d .
C5 C 0.3634(5) 0.2572(4) 0.5554(4) 0.0235(12) Uani 1 1 d .
C6 C 0.6300(5) 0.2580(4) 0.4236(4) 0.0269(12) Uani 1 1 d .
C7 C 0.6651(5) 0.2914(5) 0.3278(5) 0.0313(14) Uani 1 1 d .
H1 H 0.6185 0.3069 0.2961 0.038 Uiso 1 1 calc R
C8 C 0.7641(5) 0.3018(4) 0.2797(5) 0.0320(14) Uani 1 1 d .
H2 H 0.7854 0.3243 0.2150 0.038 Uiso 1 1 calc R
C9 C 0.8351(5) 0.2805(5) 0.3229(5) 0.0310(13) Uani 1 1 d .
C10 C 0.8041(5) 0.2466(6) 0.4162(5) 0.0419(17) Uani 1 1 d .
H3 H 0.8519 0.2301 0.4465 0.050 Uiso 1 1 calc R
C11 C 0.7026(5) 0.2366(6) 0.4657(5) 0.0408(17) Uani 1 1 d .
H4 H 0.6817 0.2145 0.5304 0.049 Uiso 1 1 calc R
O3 O 0.9323(4) 0.2940(4) 0.2684(4) 0.0417(12) Uani 1 1 d .
C12 C 1.0068(6) 0.2712(8) 0.3125(6) 0.058(2) Uani 1 1 d .
H5 H 0.9719 0.2991 0.3760 0.088 Uiso 1 1 calc R
H6 H 1.0667 0.2968 0.2725 0.088 Uiso 1 1 calc R
H7 H 1.0323 0.2022 0.3189 0.088 Uiso 1 1 calc R
C13 C 0.4862(5) 0.1757(4) 0.6517(4) 0.0266(12) Uani 1 1 d .
C14 C 0.4115(5) 0.2045(5) 0.7431(5) 0.0330(14) Uani 1 1 d .
H8 H 0.3459 0.2493 0.7500 0.040 Uiso 1 1 calc R
C15 C 0.4305(5) 0.1697(6) 0.8237(5) 0.0390(16) Uani 1 1 d .
H9 H 0.3796 0.1922 0.8852 0.047 Uiso 1 1 calc R
C16 C 0.5248(6) 0.1014(5) 0.8143(5) 0.0365(15) Uani 1 1 d .
C17 C 0.5958(6) 0.0674(5) 0.7258(6) 0.0438(18) Uani 1 1 d .
H10 H 0.6579 0.0178 0.7201 0.053 Uiso 1 1 calc R
C18 C 0.5783(6) 0.1049(5) 0.6432(5) 0.0376(15) Uani 1 1 d .
H11 H 0.6291 0.0820 0.5819 0.045 Uiso 1 1 calc R
O4 O 0.5353(5) 0.0706(5) 0.8988(4) 0.0562(15) Uani 1 1 d .
C19 C 0.6321(8) 0.0063(7) 0.8935(7) 0.061(2) Uani 1 1 d .
H12 H 0.6398 -0.0543 0.8699 0.092 Uiso 1 1 calc R
H13 H 0.6331 -0.0035 0.9573 0.092 Uiso 1 1 calc R
H14 H 0.6906 0.0320 0.8496 0.092 Uiso 1 1 calc R
C20 C 0.4466(5) 0.3760(5) 0.2704(4) 0.0271(13) Uani 1 1 d .
C21 C 0.4688(5) 0.4642(5) 0.2577(5) 0.0317(14) Uani 1 1 d .
C22 C 0.5506(6) 0.4809(6) 0.1698(6) 0.045(2) Uani 1 1 d .
H15 H 0.5676 0.5393 0.1611 0.054 Uiso 1 1 calc R
C23 C 0.6053(6) 0.4191(7) 0.0982(5) 0.048(2) Uani 1 1 d .
C24 C 0.5780(5) 0.3347(6) 0.1105(5) 0.0448(18) Uani 1 1 d .
H16 H 0.6142 0.2918 0.0591 0.054 Uiso 1 1 calc R
C25 C 0.5011(5) 0.3100(5) 0.1933(5) 0.0350(15) Uani 1 1 d .
C26 C 0.4142(6) 0.5444(5) 0.3307(6) 0.0402(16) Uani 1 1 d .
C27 C 0.4547(15) 0.5238(8) 0.4084(12) 0.145(8) Uani 1 1 d .
H17 H 0.4466 0.5836 0.4338 0.218 Uiso 1 1 calc R
H18 H 0.5297 0.4883 0.3820 0.218 Uiso 1 1 calc R
H19 H 0.4143 0.4862 0.4600 0.218 Uiso 1 1 calc R
C28 C 0.2951(6) 0.5659(7) 0.3696(9) 0.076(4) Uani 1 1 d .
H20 H 0.2743 0.5072 0.3941 0.115 Uiso 1 1 calc R
H21 H 0.2713 0.5936 0.3184 0.115 Uiso 1 1 calc R
H22 H 0.2624 0.6109 0.4217 0.115 Uiso 1 1 calc R
C29 C 0.4374(8) 0.6384(7) 0.2824(10) 0.090(4) Uani 1 1 d .
H23 H 0.3969 0.6892 0.3288 0.135 Uiso 1 1 calc R
H24 H 0.4169 0.6537 0.2280 0.135 Uiso 1 1 calc R
H25 H 0.5131 0.6319 0.2597 0.135 Uiso 1 1 calc R
C30 C 0.6936(7) 0.4397(10) 0.0023(6) 0.077(4) Uani 1 1 d .
C31 C 0.7047(15) 0.5414(15) 0.0023(11) 0.155(9) Uani 1 1 d .
H26 H 0.7688 0.5490 -0.0525 0.232 Uiso 1 1 calc R
H27 H 0.7095 0.5495 0.0619 0.232 Uiso 1 1 calc R
H28 H 0.6428 0.5891 -0.0024 0.232 Uiso 1 1 calc R
C32 C 0.6696(9) 0.4369(13) -0.0798(7) 0.113(6) Uani 1 1 d .
H29 H 0.7354 0.4235 -0.1378 0.170 Uiso 1 1 calc R
H30 H 0.6227 0.4983 -0.0879 0.170 Uiso 1 1 calc R
H31 H 0.6345 0.3871 -0.0688 0.170 Uiso 1 1 calc R
C33 C 0.7957(8) 0.3729(16) -0.0026(10) 0.172(11) Uani 1 1 d .
H32 H 0.8073 0.3140 -0.0317 0.258 Uiso 1 1 calc R
H33 H 0.7937 0.3590 0.0621 0.258 Uiso 1 1 calc R
H34 H 0.8534 0.4015 -0.0416 0.258 Uiso 1 1 calc R
C34 C 0.4776(6) 0.2166(6) 0.1931(6) 0.0458(18) Uani 1 1 d .
C35 C 0.5498(8) 0.1622(9) 0.1014(8) 0.086(4) Uani 1 1 d .
H35 H 0.5273 0.1063 0.1026 0.129 Uiso 1 1 calc R
H36 H 0.6228 0.1422 0.0963 0.129 Uiso 1 1 calc R
H37 H 0.5460 0.2031 0.0461 0.129 Uiso 1 1 calc R
C36 C 0.4919(7) 0.1475(6) 0.2746(7) 0.057(2) Uani 1 1 d .
H38 H 0.4378 0.1735 0.3364 0.086 Uiso 1 1 calc R
H39 H 0.5623 0.1386 0.2727 0.086 Uiso 1 1 calc R
H40 H 0.4845 0.0863 0.2665 0.086 Uiso 1 1 calc R
C37 C 0.3664(6) 0.2388(6) 0.1961(6) 0.049(2) Uani 1 1 d .
H41 H 0.3453 0.1800 0.2078 0.073 Uiso 1 1 calc R
H42 H 0.3661 0.2676 0.1347 0.073 Uiso 1 1 calc R
H43 H 0.3165 0.2829 0.2476 0.073 Uiso 1 1 calc R
C38 C 0.1815(4) 0.2322(4) 0.7227(4) 0.0230(11) Uani 1 1 d .
C39 C 0.1439(4) 0.2985(4) 0.7978(4) 0.0247(12) Uani 1 1 d .
C40 C 0.1245(5) 0.2635(4) 0.8890(5) 0.0310(13) Uani 1 1 d .
H44 H 0.1014 0.3068 0.9382 0.037 Uiso 1 1 calc R
C41 C 0.1368(5) 0.1681(5) 0.9137(4) 0.0297(13) Uani 1 1 d .
C42 C 0.1684(5) 0.1060(5) 0.8413(5) 0.0336(14) Uani 1 1 d .
H45 H 0.1766 0.0405 0.8572 0.040 Uiso 1 1 calc R
C43 C 0.1890(5) 0.1359(4) 0.7455(4) 0.0267(12) Uani 1 1 d .
C44 C 0.1201(5) 0.4075(5) 0.7819(5) 0.0317(14) Uani 1 1 d .
C45 C 0.2142(6) 0.4436(5) 0.7114(6) 0.048(2) Uani 1 1 d .
H46 H 0.2766 0.4113 0.7251 0.072 Uiso 1 1 calc R
H47 H 0.1972 0.5121 0.7183 0.072 Uiso 1 1 calc R
H48 H 0.2288 0.4307 0.6458 0.072 Uiso 1 1 calc R
C46 C 0.0275(5) 0.4388(5) 0.7490(5) 0.0353(15) Uani 1 1 d .
H49 H 0.0094 0.5076 0.7380 0.053 Uiso 1 1 calc R
H50 H -0.0343 0.4212 0.7987 0.053 Uiso 1 1 calc R
H51 H 0.0489 0.4072 0.6894 0.053 Uiso 1 1 calc R
C47 C 0.0778(6) 0.4592(5) 0.8762(6) 0.0442(18) Uani 1 1 d .
H52 H 0.1327 0.4420 0.9013 0.066 Uiso 1 1 calc R
H53 H 0.0153 0.4405 0.9231 0.066 Uiso 1 1 calc R
H54 H 0.0585 0.5278 0.8642 0.066 Uiso 1 1 calc R
C48 C 0.1084(6) 0.1361(5) 1.0185(5) 0.0407(16) Uani 1 1 d .
C49 C -0.0129(6) 0.1743(7) 1.0739(6) 0.055(2) Uani 1 1 d .
H55 H -0.0345 0.2432 1.0643 0.082 Uiso 1 1 calc R
H56 H -0.0321 0.1590 1.1424 0.082 Uiso 1 1 calc R
H57 H -0.0489 0.1448 1.0501 0.082 Uiso 1 1 calc R
C50 C 0.1630(7) 0.1754(7) 1.0633(6) 0.054(2) Uani 1 1 d .
H58 H 0.2398 0.1542 1.0271 0.082 Uiso 1 1 calc R
H59 H 0.1451 0.1523 1.1299 0.082 Uiso 1 1 calc R
H60 H 0.1392 0.2448 1.0617 0.082 Uiso 1 1 calc R
C51 C 0.1393(8) 0.0292(6) 1.0314(6) 0.055(2) Uani 1 1 d .
H61 H 0.0946 0.0028 1.0157 0.083 Uiso 1 1 calc R
H62 H 0.1297 0.0125 1.0980 0.083 Uiso 1 1 calc R
H63 H 0.2136 0.0031 0.9887 0.083 Uiso 1 1 calc R
C52 C 0.2147(6) 0.0591(4) 0.6739(5) 0.0324(14) Uani 1 1 d .
C53 C 0.1995(7) -0.0369(5) 0.7259(5) 0.0445(18) Uani 1 1 d .
H64 H 0.1307 -0.0257 0.7806 0.067 Uiso 1 1 calc R
H65 H 0.2558 -0.0664 0.7486 0.067 Uiso 1 1 calc R
H66 H 0.2026 -0.0790 0.6813 0.067 Uiso 1 1 calc R
C54 C 0.3297(6) 0.0359(5) 0.5980(5) 0.0405(16) Uani 1 1 d .
H67 H 0.3466 -0.0237 0.5676 0.061 Uiso 1 1 calc R
H68 H 0.3779 0.0296 0.6289 0.061 Uiso 1 1 calc R
H69 H 0.3377 0.0871 0.5494 0.061 Uiso 1 1 calc R
C55 C 0.1351(7) 0.0886(5) 0.6267(6) 0.0469(18) Uani 1 1 d .
H70 H 0.0637 0.0928 0.6759 0.070 Uiso 1 1 calc R
H71 H 0.1537 0.0413 0.5800 0.070 Uiso 1 1 calc R
H72 H 0.1375 0.1504 0.5941 0.070 Uiso 1 1 calc R
C56 C 0.1596(11) 0.8378(10) 0.3318(10) 0.095(4) Uani 1 1 d .
H73 H 0.2250 0.8055 0.3420 0.114 Uiso 1 1 calc R
H74 H 0.1061 0.8039 0.3717 0.114 Uiso 1 1 calc R
Cl3 Cl 0.1853(8) 0.8291(6) 0.2163(8) 0.267(5) Uani 1 1 d .
Cl4 Cl 0.1129(6) 0.9560(7) 0.3720(8) 0.291(6) Uani 1 1 d .
Ru1 Ru 0.18037(3) 0.33857(3) 0.47079(3) 0.02231(19) Uani 1 1 d .

loop_
_atom_site_aniso_label
_atom_site_aniso_U_11
_atom_site_aniso_U_22
_atom_site_aniso_U_33
_atom_site_aniso_U_23
_atom_site_aniso_U_13
_atom_site_aniso_U_12
P1 0.0205(7) 0.0267(7) 0.0235(8) 0.0053(6) -0.0103(6) -0.0093(6)
P2 0.0194(7) 0.0264(7) 0.0228(8) 0.0057(6) -0.0096(6) -0.0077(6)
Cl1 0.0262(7) 0.0344(8) 0.0239(7) 0.0017(6) -0.0138(6) -0.0064(6)
Cl2 0.0175(7) 0.0291(7) 0.0312(8) 0.0053(6) -0.0102(6) -0.0071(5)
C1 0.022(3) 0.034(3) 0.015(3) -0.008(2) 0.001(2) -0.007(2)
O1 0.049(3) 0.035(3) 0.053(3) -0.007(2) -0.011(3) -0.016(2)
O2 0.028(2) 0.027(2) 0.034(2) 0.0058(18) -0.0140(19) -0.0079(17)
C2 0.023(3) 0.030(3) 0.025(3) 0.006(2) -0.010(2) -0.007(2)
C3 0.022(3) 0.035(3) 0.032(3) 0.006(3) -0.015(3) -0.009(2)
C4 0.024(3) 0.026(3) 0.034(3) 0.006(2) -0.015(3) -0.006(2)
C5 0.023(3) 0.026(3) 0.021(3) 0.002(2) -0.008(2) -0.007(2)
C6 0.022(3) 0.028(3) 0.029(3) -0.001(2) -0.011(3) -0.004(2)
C7 0.028(3) 0.033(3) 0.038(4) 0.009(3) -0.020(3) -0.010(3)
C8 0.027(3) 0.030(3) 0.035(4) 0.006(3) -0.013(3) -0.005(2)
C9 0.023(3) 0.036(3) 0.030(3) -0.003(3) -0.007(3) -0.008(2)
C10 0.022(3) 0.068(5) 0.034(4) -0.008(3) -0.010(3) -0.009(3)
C11 0.026(3) 0.077(5) 0.020(3) -0.002(3) -0.008(3) -0.016(3)
O3 0.023(2) 0.053(3) 0.047(3) -0.005(2) -0.004(2) -0.018(2)
C12 0.029(4) 0.097(7) 0.054(5) -0.022(5) -0.009(4) -0.022(4)
C13 0.023(3) 0.031(3) 0.029(3) 0.005(2) -0.014(3) -0.009(2)
C14 0.027(3) 0.038(3) 0.034(4) 0.009(3) -0.016(3) -0.008(3)
C15 0.029(3) 0.061(5) 0.022(3) 0.005(3) -0.008(3) -0.013(3)
C16 0.038(4) 0.040(4) 0.038(4) 0.008(3) -0.023(3) -0.013(3)
C17 0.048(4) 0.033(3) 0.066(5) 0.002(3) -0.044(4) -0.003(3)
C18 0.038(4) 0.043(4) 0.032(4) -0.001(3) -0.020(3) -0.003(3)
O4 0.058(3) 0.070(4) 0.042(3) 0.017(3) -0.034(3) -0.009(3)
C19 0.071(6) 0.054(5) 0.074(6) 0.014(4) -0.053(5) -0.013(4)
C20 0.020(3) 0.043(3) 0.018(3) 0.009(2) -0.006(2) -0.014(2)
C21 0.026(3) 0.039(3) 0.030(3) 0.013(3) -0.013(3) -0.012(3)
C22 0.043(4) 0.061(5) 0.048(5) 0.031(4) -0.029(4) -0.034(4)
C23 0.030(4) 0.090(6) 0.028(4) 0.021(4) -0.016(3) -0.029(4)
C24 0.025(3) 0.074(6) 0.033(4) -0.005(4) -0.013(3) -0.007(3)
C25 0.022(3) 0.056(4) 0.025(3) -0.002(3) -0.007(3) -0.011(3)
C26 0.052(4) 0.031(3) 0.054(5) 0.007(3) -0.032(4) -0.022(3)
C27 0.27(2) 0.057(7) 0.178(14) -0.052(8) -0.202(16) 0.040(9)
C28 0.035(4) 0.050(5) 0.121(9) -0.043(6) 0.002(5) -0.010(4)
C29 0.065(7) 0.036(5) 0.143(11) 0.004(6) -0.015(7) -0.022(4)
C30 0.037(5) 0.154(11) 0.037(5) 0.038(6) -0.015(4) -0.043(6)
C31 0.172(17) 0.25(2) 0.080(10) 0.072(12) -0.038(10) -0.162(18)
C32 0.073(7) 0.227(18) 0.038(5) 0.060(8) -0.026(5) -0.065(9)
C33 0.033(6) 0.34(3) 0.081(9) 0.100(13) -0.009(6) -0.042(10)
C34 0.040(4) 0.057(5) 0.039(4) -0.018(4) -0.012(3) -0.008(3)
C35 0.055(6) 0.101(9) 0.085(8) -0.065(7) -0.002(5) -0.009(5)
C36 0.058(5) 0.040(4) 0.081(7) -0.015(4) -0.036(5) -0.005(4)
C37 0.045(4) 0.063(5) 0.039(4) -0.019(4) -0.009(4) -0.020(4)
C38 0.021(3) 0.027(3) 0.016(3) 0.002(2) -0.002(2) -0.009(2)
C39 0.020(3) 0.026(3) 0.026(3) 0.002(2) -0.008(2) -0.007(2)
C40 0.028(3) 0.029(3) 0.028(3) 0.001(3) -0.007(3) -0.004(2)
C41 0.032(3) 0.033(3) 0.024(3) 0.007(2) -0.014(3) -0.009(3)
C42 0.035(4) 0.027(3) 0.031(3) 0.011(3) -0.013(3) -0.006(3)
C43 0.027(3) 0.024(3) 0.029(3) 0.004(2) -0.013(3) -0.007(2)
C44 0.035(3) 0.033(3) 0.029(3) 0.009(3) -0.017(3) -0.012(3)
C45 0.042(4) 0.027(3) 0.067(5) 0.004(3) -0.013(4) -0.015(3)
C46 0.032(3) 0.033(3) 0.031(4) 0.007(3) -0.011(3) -0.002(3)
C47 0.061(5) 0.029(3) 0.052(5) 0.001(3) -0.036(4) -0.007(3)
C48 0.050(4) 0.043(4) 0.025(3) 0.009(3) -0.013(3) -0.016(3)
C49 0.050(5) 0.066(6) 0.034(4) 0.017(4) -0.008(4) -0.019(4)
C50 0.057(5) 0.069(6) 0.032(4) 0.016(4) -0.018(4) -0.019(4)
C51 0.076(6) 0.044(4) 0.032(4) 0.012(3) -0.020(4) -0.007(4)
C52 0.047(4) 0.027(3) 0.026(3) 0.001(2) -0.016(3) -0.014(3)
C53 0.065(5) 0.027(3) 0.037(4) -0.002(3) -0.019(4) -0.010(3)
C54 0.044(4) 0.028(3) 0.042(4) -0.008(3) -0.011(3) -0.004(3)
C55 0.058(5) 0.036(4) 0.053(5) 0.003(3) -0.027(4) -0.015(3)
C56 0.096(9) 0.114(11) 0.103(10) 0.049(8) -0.060(8) -0.061(8)
Cl3 0.280(10) 0.168(7) 0.275(10) 0.036(7) -0.050(8) -0.070(7)
Cl4 0.144(5) 0.269(10) 0.441(15) -0.131(10) -0.042(7) -0.084(6)
Ru1 0.0188(3) 0.0245(3) 0.0242(3) 0.00279(18) -0.0100(2) -0.00642(18)

loop_
_atom_type_symbol
_atom_type_description
_atom_type_scat_dispersion_real
_atom_type_scat_dispersion_imag
_atom_type_scat_source
C C 0.0033 0.0016 'International Tables Vol C Tables 4.2.6.8 and 6.1.1.4'
H H 0.0000 0.0000 'International Tables Vol C Tables 4.2.6.8 and 6.1.1.4'
Cl Cl 0.1484 0.1585 'International Tables Vol C Tables 4.2.6.8 and 6.1.1.4'
O O 0.0106 0.0060 'International Tables Vol C Tables 4.2.6.8 and 6.1.1.4'
P P 0.1023 0.0942 'International Tables Vol C Tables 4.2.6.8 and 6.1.1.4'
Ru Ru -1.2594 0.8363 'International Tables Vol C Tables 4.2.6.8 and 6.1.1.4'

loop_
_geom_angle_atom_site_label_1
_geom_angle_atom_site_label_2
_geom_angle_atom_site_label_3
_geom_angle
C2 P1 C20 111.7(3)
C2 P1 Ru1 109.5(2)
C20 P1 Ru1 138.6(2)
C5 P2 C38 109.8(3)
C5 P2 Ru1 108.3(2)
C38 P2 Ru1 141.9(2)
O1 C1 Ru1 174.2(6)
C5 C2 C3 88.9(5)
C5 C2 P1 117.7(4)
C3 C2 P1 153.4(5)
C4 C3 C6 136.5(6)
C4 C3 C2 90.3(5)
C6 C3 C2 132.9(6)
C3 C4 C13 135.8(6)
C3 C4 C5 92.6(5)
C13 C4 C5 131.5(5)
C2 C5 C4 88.2(5)
C2 C5 P2 121.2(5)
C4 C5 P2 150.6(5)
C11 C6 C7 116.3(6)
C11 C6 C3 121.9(6)
C7 C6 C3 121.7(6)
C8 C7 C6 121.3(6)
C8 C7 H1 119.4
C6 C7 H1 119.4
C7 C8 C9 121.6(6)
C7 C8 H2 119.2
C9 C8 H2 119.2
O3 C9 C10 124.4(6)
O3 C9 C8 116.8(6)
C10 C9 C8 118.8(6)
C9 C10 C11 119.7(7)
C9 C10 H3 120.1
C11 C10 H3 120.1
C10 C11 C6 122.3(7)
C10 C11 H4 118.8
C6 C11 H4 118.8
C9 O3 C12 117.1(6)
O3 C12 H5 109.5
O3 C12 H6 109.5
H5 C12 H6 109.5
O3 C12 H7 109.5
H5 C12 H7 109.5
H6 C12 H7 109.5
C18 C13 C14 118.5(6)
C18 C13 C4 123.2(6)
C14 C13 C4 118.3(6)
C15 C14 C13 121.6(6)
C15 C14 H8 119.2
C13 C14 H8 119.2
C14 C15 C16 119.4(7)
C14 C15 H9 120.3
C16 C15 H9 120.3
C17 C16 O4 125.4(7)
C17 C16 C15 119.7(6)
O4 C16 C15 114.8(6)
C16 C17 C18 120.9(7)
C16 C17 H10 119.5
C18 C17 H10 119.5
C13 C18 C17 119.6(7)
C13 C18 H11 120.2
C17 C18 H11 120.2
C16 O4 C19 117.5(7)
O4 C19 H12 109.5
O4 C19 H13 109.5
H12 C19 H13 109.5
O4 C19 H14 109.5
H12 C19 H14 109.5
H13 C19 H14 109.5
C21 C20 C25 119.9(6)
C21 C20 P1 119.1(5)
C25 C20 P1 120.6(5)
C20 C21 C22 117.2(7)
C20 C21 C26 126.5(6)
C22 C21 C26 116.3(6)
C23 C22 C21 123.9(7)
C23 C22 H15 118.0
C21 C22 H15 118.0
C22 C23 C24 117.7(7)
C22 C23 C30 122.8(9)
C24 C23 C30 119.5(9)
C25 C24 C23 123.5(8)
C25 C24 H16 118.2
C23 C24 H16 118.2
C24 C25 C20 117.5(7)
C24 C25 C34 116.8(7)
C20 C25 C34 125.6(6)
C27 C26 C28 112.8(11)
C27 C26 C21 111.8(7)
C28 C26 C21 111.0(6)
C27 C26 C29 105.4(10)
C28 C26 C29 104.3(7)
C21 C26 C29 111.1(7)
C26 C27 H17 109.5
C26 C27 H18 109.5
H17 C27 H18 109.5
C26 C27 H19 109.5
H17 C27 H19 109.5
H18 C27 H19 109.5
C26 C28 H20 109.5
C26 C28 H21 109.5
H20 C28 H21 109.5
C26 C28 H22 109.5
H20 C28 H22 109.5
H21 C28 H22 109.5
C26 C29 H23 109.5
C26 C29 H24 109.5
H23 C29 H24 109.5
C26 C29 H25 109.5
H23 C29 H25 109.5
H24 C29 H25 109.5
C32 C30 C33 114.2(13)
C32 C30 C23 111.7(8)
C33 C30 C23 107.7(8)
C32 C30 C31 107.1(11)
C33 C30 C31 105.7(13)
C23 C30 C31 110.3(10)
C30 C31 H26 109.5
C30 C31 H27 109.5
H26 C31 H27 109.5
C30 C31 H28 109.5
H26 C31 H28 109.5
H27 C31 H28 109.5
C30 C32 H29 109.5
C30 C32 H30 109.5
H29 C32 H30 109.5
C30 C32 H31 109.5
H29 C32 H31 109.5
H30 C32 H31 109.5
C30 C33 H32 109.5
C30 C33 H33 109.5
H32 C33 H33 109.5
C30 C33 H34 109.5
H32 C33 H34 109.5
H33 C33 H34 109.5
C35 C34 C37 104.7(7)
C35 C34 C25 112.9(8)
C37 C34 C25 108.7(7)
C35 C34 C36 105.3(8)
C37 C34 C36 112.1(7)
C25 C34 C36 112.8(7)
C34 C35 H35 109.5
C34 C35 H36 109.5
H35 C35 H36 109.5
C34 C35 H37 109.5
H35 C35 H37 109.5
H36 C35 H37 109.5
C34 C36 H38 109.5
C34 C36 H39 109.5
H38 C36 H39 109.5
C34 C36 H40 109.5
H38 C36 H40 109.5
H39 C36 H40 109.5
C34 C37 H41 109.5
C34 C37 H42 109.5
H41 C37 H42 109.5
C34 C37 H43 109.5
H41 C37 H43 109.5
H42 C37 H43 109.5
C43 C38 C39 120.0(5)
C43 C38 P2 119.5(5)
C39 C38 P2 120.1(4)
C40 C39 C38 118.1(5)
C40 C39 C44 117.7(6)
C38 C39 C44 124.1(5)
C39 C40 C41 123.5(6)
C39 C40 H44 118.3
C41 C40 H44 118.3
C40 C41 C42 117.5(6)
C40 C41 C48 119.7(6)
C42 C41 C48 122.7(6)
C41 C42 C43 123.0(6)
C41 C42 H45 118.5
C43 C42 H45 118.5
C38 C43 C42 117.7(6)
C38 C43 C52 125.3(6)
C42 C43 C52 117.0(5)
C45 C44 C47 106.2(6)
C45 C44 C39 115.5(6)
C47 C44 C39 111.9(5)
C45 C44 C46 111.1(6)
C47 C44 C46 105.3(6)
C39 C44 C46 106.4(5)
C44 C45 H46 109.5
C44 C45 H47 109.5
H46 C45 H47 109.5
C44 C45 H48 109.5
H46 C45 H48 109.5
H47 C45 H48 109.5
C44 C46 H49 109.5
C44 C46 H50 109.5
H49 C46 H50 109.5
C44 C46 H51 109.5
H49 C46 H51 109.5
H50 C46 H51 109.5
C44 C47 H52 109.5
C44 C47 H53 109.5
H52 C47 H53 109.5
C44 C47 H54 109.5
H52 C47 H54 109.5
H53 C47 H54 109.5
C51 C48 C41 112.7(6)
C51 C48 C50 107.5(7)
C41 C48 C50 111.2(6)
C51 C48 C49 108.5(7)
C41 C48 C49 108.2(6)
C50 C48 C49 108.5(7)
C48 C49 H55 109.5
C48 C49 H56 109.5
H55 C49 H56 109.5
C48 C49 H57 109.5
H55 C49 H57 109.5
H56 C49 H57 109.5
C48 C50 H58 109.5
C48 C50 H59 109.5
H58 C50 H59 109.5
C48 C50 H60 109.5
H58 C50 H60 109.5
H59 C50 H60 109.5
C48 C51 H61 109.5
C48 C51 H62 109.5
H61 C51 H62 109.5
C48 C51 H63 109.5
H61 C51 H63 109.5
H62 C51 H63 109.5
C55 C52 C54 111.2(6)
C55 C52 C53 104.1(6)
C54 C52 C53 105.5(6)
C55 C52 C43 110.1(6)
C54 C52 C43 113.6(5)
C53 C52 C43 111.9(5)
C52 C53 H64 109.5
C52 C53 H65 109.5
H64 C53 H65 109.5
C52 C53 H66 109.5
H64 C53 H66 109.5
H65 C53 H66 109.5
C52 C54 H67 109.5
C52 C54 H68 109.5
H67 C54 H68 109.5
C52 C54 H69 109.5
H67 C54 H69 109.5
H68 C54 H69 109.5
C52 C55 H70 109.5
C52 C55 H71 109.5
H70 C55 H71 109.5
C52 C55 H72 109.5
H70 C55 H72 109.5
H71 C55 H72 109.5
Cl3 C56 Cl4 114.5(9)
Cl3 C56 H73 108.6
Cl4 C56 H73 108.6
Cl3 C56 H74 108.6
Cl4 C56 H74 108.6
H73 C56 H74 107.6
C1 Ru1 O2 171.9(2)
C1 Ru1 P2 90.8(2)
O2 Ru1 P2 93.69(16)
C1 Ru1 P1 90.9(2)
O2 Ru1 P1 96.41(17)
P2 Ru1 P1 83.01(12)
C1 Ru1 Cl1 93.7(2)
O2 Ru1 Cl1 82.47(17)
P2 Ru1 Cl1 172.94(5)
P1 Ru1 Cl1 91.51(12)
C1 Ru1 Cl2 88.1(2)
O2 Ru1 Cl2 84.80(17)
P2 Ru1 Cl2 95.15(12)
P1 Ru1 Cl2 177.85(5)
Cl1 Ru1 Cl2 90.41(12)

loop_
_geom_bond_atom_site_label_1
_geom_bond_atom_site_label_2
_geom_bond_distance
P1 C2 1.674(6)
P1 C20 1.843(6)
P1 Ru1 2.356(3)
P2 C5 1.667(6)
P2 C38 1.851(6)
P2 Ru1 2.348(4)
Cl1 Ru1 2.391(4)
Cl2 Ru1 2.440(3)
C1 O1 1.129(8)
C1 Ru1 1.832(7)
O2 Ru1 2.194(6)
C2 C5 1.475(8)
C2 C3 1.504(8)
C3 C4 1.399(9)
C3 C6 1.446(9)
C4 C13 1.464(9)
C4 C5 1.486(8)
C6 C11 1.398(9)
C6 C7 1.409(9)
C7 C8 1.357(9)
C7 H1 0.9500
C8 C9 1.392(9)
C8 H2 0.9500
C9 O3 1.362(8)
C9 C10 1.376(10)
C10 C11 1.386(10)
C10 H3 0.9500
C11 H4 0.9500
O3 C12 1.445(10)
C12 H5 0.9800
C12 H6 0.9800
C12 H7 0.9800
C13 C18 1.389(9)
C13 C14 1.394(10)
C14 C15 1.379(9)
C14 H8 0.9500
C15 C16 1.392(10)
C15 H9 0.9500
C16 C17 1.368(12)
C16 O4 1.371(8)
C17 C18 1.405(10)
C17 H10 0.9500
C18 H11 0.9500
O4 C19 1.409(10)
C19 H12 0.9800
C19 H13 0.9800
C19 H14 0.9800
C20 C21 1.411(9)
C20 C25 1.441(10)
C21 C22 1.422(9)
C21 C26 1.542(11)
C22 C23 1.343(13)
C22 H15 0.9500
C23 C24 1.393(12)
C23 C30 1.555(10)
C24 C25 1.382(10)
C24 H16 0.9500
C25 C34 1.532(11)
C26 C27 1.505(12)
C26 C28 1.513(12)
C26 C29 1.543(11)
C27 H17 0.9800
C27 H18 0.9800
C27 H19 0.9800
C28 H20 0.9800
C28 H21 0.9800
C28 H22 0.9800
C29 H23 0.9800
C29 H24 0.9800
C29 H25 0.9800
C30 C32 1.463(14)
C30 C33 1.484(17)
C30 C31 1.57(2)
C31 H26 0.9800
C31 H27 0.9800
C31 H28 0.9800
C32 H29 0.9800
C32 H30 0.9800
C32 H31 0.9800
C33 H32 0.9800
C33 H33 0.9800
C33 H34 0.9800
C34 C35 1.522(12)
C34 C37 1.529(11)
C34 C36 1.540(13)
C35 H35 0.9800
C35 H36 0.9800
C35 H37 0.9800
C36 H38 0.9800
C36 H39 0.9800
C36 H40 0.9800
C37 H41 0.9800
C37 H42 0.9800
C37 H43 0.9800
C38 C43 1.402(8)
C38 C39 1.447(9)
C39 C40 1.364(9)
C39 C44 1.550(9)
C40 C41 1.386(9)
C40 H44 0.9500
C41 C42 1.387(10)
C41 C48 1.526(9)
C42 C43 1.407(9)
C42 H45 0.9500
C43 C52 1.560(9)
C44 C45 1.533(9)
C44 C47 1.541(10)
C44 C46 1.554(9)
C45 H46 0.9800
C45 H47 0.9800
C45 H48 0.9800
C46 H49 0.9800
C46 H50 0.9800
C46 H51 0.9800
C47 H52 0.9800
C47 H53 0.9800
C47 H54 0.9800
C48 C51 1.516(11)
C48 C50 1.531(12)
C48 C49 1.550(11)
C49 H55 0.9800
C49 H56 0.9800
C49 H57 0.9800
C50 H58 0.9800
C50 H59 0.9800
C50 H60 0.9800
C51 H61 0.9800
C51 H62 0.9800
C51 H63 0.9800
C52 C55 1.540(10)
C52 C54 1.543(10)
C52 C53 1.556(9)
C53 H64 0.9800
C53 H65 0.9800
C53 H66 0.9800
C54 H67 0.9800
C54 H68 0.9800
C54 H69 0.9800
C55 H70 0.9800
C55 H71 0.9800
C55 H72 0.9800
C56 Cl3 1.677(16)
C56 Cl4 1.778(17)
C56 H73 0.9900
C56 H74 0.9900
